data_7203662
loop_
_publ_author_name
'Burke, Nichola J.'
'Burrows, Andrew D.'
'Mahon, Mary F.'
'Warren, John E.'

_publ_section_title
;
 Structural manipulation through control of hydrogen bonding faces: the
 effects of cation substitution on the guanidinium sulfonate structure
;
_journal_issue 12
_journal_name_full CrystEngComm
_journal_page_first 931
_journal_paper_doi 10.1039/b612883a
_journal_volume 8
_journal_year 2006
_chemical_formula_sum 'C9 H15 N3 O3 S'
_chemical_formula_weight 245.30
_chemical_name_systematic
;
?
;
_space_group_IT_number 29
_symmetry_cell_setting orthorhombic
_symmetry_space_group_name_Hall 'P 2c -2ac'
_symmetry_space_group_name_H-M 'P c a 21'
_atom_sites_solution_hydrogens geom
_atom_sites_solution_primary direct
_atom_sites_solution_secondary difmap
_audit_creation_method SHELXL-97
_cell_angle_alpha 90.00
_cell_angle_beta 90.00
_cell_angle_gamma 90.00
_cell_formula_units_Z 4
_cell_length_a 10.6084(4)
_cell_length_b 11.3449(5)
_cell_length_c 10.0582(4)
_cell_measurement_temperature 150(2)
_cell_volume 1210.52(9)
_computing_cell_refinement 'local programs'
_computing_data_collection 'Bruker SMART'
_computing_data_reduction 'Bruker SAINT'
_computing_molecular_graphics 'ORTEX (P.McArdle, 1995)'
_computing_publication_material 'SHELXL-97/2 (Sheldrick,1997)'
_computing_structure_refinement 'Bruker SHELXTL'
_computing_structure_solution 'Bruker SHELXTL'
_diffrn_ambient_temperature 150(2)
_diffrn_measured_fraction_theta_full 0.943
_diffrn_measured_fraction_theta_max 0.943
_diffrn_measurement_device_type 'Bruker SMART CCD diffractometer'
_diffrn_measurement_method '\w rotation with narrow frames'
_diffrn_radiation_monochromator 'Silicon 111'
_diffrn_radiation_source 'Daresbury SRS station 9.8'
_diffrn_radiation_type Synchrotron
_diffrn_radiation_wavelength 0.68670
_diffrn_reflns_av_R_equivalents 0.0325
_diffrn_reflns_av_sigmaI/netI 0.0374
_diffrn_reflns_limit_h_max 12
_diffrn_reflns_limit_h_min -15
_diffrn_reflns_limit_k_max 16
_diffrn_reflns_limit_k_min -12
_diffrn_reflns_limit_l_max 14
_diffrn_reflns_limit_l_min -14
_diffrn_reflns_number 8195
_diffrn_reflns_theta_full 29.37
_diffrn_reflns_theta_max 29.37
_diffrn_reflns_theta_min 3.71
_exptl_absorpt_coefficient_mu 0.265
_exptl_absorpt_correction_type none
_exptl_crystal_colour Colourless
_exptl_crystal_density_diffrn 1.346
_exptl_crystal_density_method 'not measured'
_exptl_crystal_description Plate
_exptl_crystal_F_000 520
_exptl_crystal_size_max 0.50
_exptl_crystal_size_mid 0.40
_exptl_crystal_size_min 0.20
_refine_diff_density_max 0.512
_refine_diff_density_min -0.313
_refine_diff_density_rms 0.107
_refine_ls_abs_structure_details 'Flack H D (1983), Acta Cryst. A39, 876-881'
_refine_ls_abs_structure_Flack 0.54(7)
_refine_ls_extinction_method none
_refine_ls_goodness_of_fit_ref 1.077
_refine_ls_hydrogen_treatment mixed
_refine_ls_matrix_type full
_refine_ls_number_parameters 148
_refine_ls_number_reflns 3343
_refine_ls_number_restraints 1
_refine_ls_restrained_S_all 1.076
_refine_ls_R_factor_all 0.0395
_refine_ls_R_factor_gt 0.0381
_refine_ls_shift/su_max 0.000
_refine_ls_shift/su_mean 0.000
_refine_ls_structure_factor_coef Fsqd
_refine_ls_weighting_details
; calc
[1.00000+0.00000exp(0.00(sin\q/\l)^2^)]/
[\s^2^(Fo^2^)+0.0000+0.1255*P+(0.0616P)^2^+0.0000sin\q/\l]
where P = 0.00000Fo^2^ + 1.00000Fc^2^
;
_refine_ls_weighting_scheme calc
_refine_ls_wR_factor_gt 0.0986
_refine_ls_wR_factor_ref 0.0995
_reflns_number_gt 3197
_reflns_number_total 3343
_reflns_threshold_expression >2sigma(I)
_cod_data_source_file b612883a.txt
_cod_data_source_block compound_5_bath44
_cod_depositor_comments
;
The following automatic conversions were performed:
'_symmetry_cell_setting' value 'Orthorhombic' changed to 'orthorhombic'
according to '/home/saulius/struct/CIF-dictionaries/cif_core.dic'
dictionary named 'cif_core.dic' version 2.4.1 from 2010-06-29.

Automatic conversion script
Id: cif_fix_enum 1527 2010-12-29 10:47:43Z saulius 
;
_cod_original_sg_symbol_H-M Pca21
_cod_database_code 7203662

loop_
_symmetry_equiv_pos_as_xyz
'x, y, z'
'-x, -y, z+1/2'
'-x+1/2, y, z+1/2'
'x+1/2, -y, z'

loop_
_atom_site_label
_atom_site_type_symbol
_atom_site_fract_x
_atom_site_fract_y
_atom_site_fract_z
_atom_site_U_iso_or_equiv
_atom_site_adp_type
_atom_site_occupancy
_atom_site_symmetry_multiplicity
_atom_site_calc_flag
_atom_site_refinement_flags
_atom_site_disorder_assembly
_atom_site_disorder_group
S1 S 0.47560(3) 0.20860(3) 0.40478(5) 0.02201(10) Uani 1 1 d . . .
O1 O 0.39645(12) 0.23775(13) 0.51813(11) 0.0342(3) Uani 1 1 d . . .
N1 N 0.13379(13) 0.15217(14) 0.51190(13) 0.0270(3) Uani 1 1 d . . .
H1A H 0.2163 0.1591 0.5076 0.032 Uiso 1 1 calc R . .
H1B H 0.0960 0.1493 0.5897 0.032 Uiso 1 1 calc R . .
C1 C 0.06597(12) 0.14605(11) 0.40055(17) 0.0223(2) Uani 1 1 d . . .
O2 O 0.39946(11) 0.17433(14) 0.29058(11) 0.0333(3) Uani 1 1 d . . .
N2 N 0.12660(14) 0.15077(14) 0.28459(14) 0.0291(3) Uani 1 1 d . . .
H2A H 0.2092 0.1577 0.2830 0.035 Uiso 1 1 calc R . .
H2B H 0.0840 0.1469 0.2096 0.035 Uiso 1 1 calc R . .
C2 C -0.13227(18) 0.12755(19) 0.28288(18) 0.0329(4) Uani 1 1 d . . .
H2C H -0.1277 0.2031 0.2358 0.049 Uiso 1 1 calc R . .
H2D H -0.2204 0.1098 0.3042 0.049 Uiso 1 1 calc R . .
H2E H -0.0979 0.0650 0.2263 0.049 Uiso 1 1 calc R . .
O3 O 0.57328(12) 0.12464(12) 0.43729(16) 0.0416(4) Uani 1 1 d . . .
N3 N -0.05909(10) 0.13469(10) 0.40553(15) 0.0238(2) Uani 1 1 d . . .
C3 C -0.12242(17) 0.11990(19) 0.53323(17) 0.0327(4) Uani 1 1 d . . .
H3A H -0.0869 0.0516 0.5796 0.049 Uiso 1 1 calc R . .
H3B H -0.2127 0.1074 0.5185 0.049 Uiso 1 1 calc R . .
H3C H -0.1101 0.1908 0.5874 0.049 Uiso 1 1 calc R . .
C4 C 0.55349(15) 0.34046(14) 0.35872(16) 0.0261(3) Uani 1 1 d . . .
C5 C 0.51496(19) 0.40344(19) 0.2479(2) 0.0406(5) Uani 1 1 d . . .
H5 H 0.4470 0.3758 0.1949 0.049 Uiso 1 1 calc R . .
C6 C 0.5771(2) 0.5079(2) 0.2151(3) 0.0608(7) Uani 1 1 d . . .
H6 H 0.5516 0.5515 0.1391 0.073 Uiso 1 1 calc R . .
C7 C 0.6758(3) 0.5482(2) 0.2931(4) 0.0697(9) Uani 1 1 d . . .
H7 H 0.7182 0.6191 0.2702 0.084 Uiso 1 1 calc R . .
C8 C 0.7124(2) 0.48559(19) 0.4037(4) 0.0660(7) Uani 1 1 d . . .
H8 H 0.7793 0.5141 0.4576 0.079 Uiso 1 1 calc R . .
C9 C 0.6520(2) 0.38052(19) 0.4373(2) 0.0446(5) Uani 1 1 d . . .
H9 H 0.6781 0.3369 0.5130 0.053 Uiso 1 1 calc R . .

loop_
_atom_site_aniso_label
_atom_site_aniso_U_11
_atom_site_aniso_U_22
_atom_site_aniso_U_33
_atom_site_aniso_U_23
_atom_site_aniso_U_13
_atom_site_aniso_U_12
S1 0.01938(15) 0.02772(16) 0.01892(15) 0.00169(14) -0.00064(18) -0.00374(10)
O1 0.0344(6) 0.0477(7) 0.0206(5) -0.0048(5) 0.0088(5) -0.0137(6)
N1 0.0186(6) 0.0441(8) 0.0184(6) -0.0009(5) 0.0011(5) -0.0025(5)
C1 0.0217(5) 0.0253(5) 0.0199(6) 0.0011(6) 0.0007(7) 0.0002(4)
O2 0.0283(6) 0.0529(7) 0.0188(5) -0.0077(5) 0.0002(4) -0.0117(6)
N2 0.0248(6) 0.0433(8) 0.0192(6) 0.0027(6) 0.0015(5) -0.0024(5)
C2 0.0270(8) 0.0486(10) 0.0232(7) -0.0012(7) -0.0067(6) 0.0006(7)
O3 0.0275(6) 0.0320(6) 0.0654(10) 0.0125(6) -0.0082(6) -0.0009(5)
N3 0.0191(5) 0.0333(5) 0.0188(5) 0.0007(6) -0.0015(6) 0.0000(4)
C3 0.0209(8) 0.0520(11) 0.0253(8) 0.0011(7) 0.0044(6) -0.0025(7)
C4 0.0233(6) 0.0252(6) 0.0296(7) 0.0026(5) 0.0071(5) -0.0020(5)
C5 0.0343(9) 0.0429(11) 0.0446(11) 0.0170(8) 0.0049(7) 0.0049(7)
C6 0.0516(13) 0.0472(12) 0.0836(18) 0.0380(13) 0.0181(13) 0.0080(10)
C7 0.0525(14) 0.0326(10) 0.124(3) 0.0231(14) 0.0238(16) -0.0059(9)
C8 0.0534(12) 0.0467(10) 0.0980(19) 0.0013(16) -0.0038(17) -0.0243(10)
C9 0.0404(9) 0.0419(9) 0.0514(13) 0.0035(8) -0.0075(8) -0.0137(8)

loop_
_atom_type_symbol
_atom_type_description
_atom_type_scat_dispersion_real
_atom_type_scat_dispersion_imag
_atom_type_scat_source
C C 0.0033 0.0016 'International Tables Vol C Tables 4.2.6.8 and 6.1.1.4'
H H 0.0000 0.0000 'International Tables Vol C Tables 4.2.6.8 and 6.1.1.4'
N N 0.0061 0.0033 'International Tables Vol C Tables 4.2.6.8 and 6.1.1.4'
O O 0.0106 0.0060 'International Tables Vol C Tables 4.2.6.8 and 6.1.1.4'
S S 0.1246 0.1234 'International Tables Vol C Tables 4.2.6.8 and 6.1.1.4'

loop_
_geom_angle_atom_site_label_1
_geom_angle_atom_site_label_2
_geom_angle_atom_site_label_3
_geom_angle
_geom_angle_site_symmetry_1
_geom_angle_site_symmetry_3
_geom_angle_publ_flag
O3 S1 O1 112.74(10) . . ?
O3 S1 O2 113.58(9) . . ?
O1 S1 O2 111.02(7) . . ?
O3 S1 C4 106.35(8) . . ?
O1 S1 C4 106.41(8) . . ?
O2 S1 C4 106.14(8) . . ?
N1 C1 N2 118.21(11) . . ?
N1 C1 N3 120.69(14) . . ?
N2 C1 N3 121.11(14) . . ?
C1 N3 C3 120.14(14) . . ?
C1 N3 C2 120.17(14) . . ?
C3 N3 C2 119.51(11) . . ?
C5 C4 C9 120.77(17) . . ?
C5 C4 S1 120.56(15) . . ?
C9 C4 S1 118.66(14) . . ?
C4 C5 C6 119.3(2) . . ?
C7 C6 C5 120.2(2) . . ?
C8 C7 C6 120.03(19) . . ?
C7 C8 C9 120.5(3) . . ?
C4 C9 C8 119.2(2) . . ?

loop_
_geom_bond_atom_site_label_1
_geom_bond_atom_site_label_2
_geom_bond_distance
_geom_bond_site_symmetry_2
_geom_bond_publ_flag
S1 O3 1.4450(13) . ?
S1 O1 1.4540(12) . ?
S1 O2 1.4570(12) . ?
S1 C4 1.7707(16) . ?
N1 C1 1.333(2) . ?
C1 N2 1.333(2) . ?
C1 N3 1.3338(16) . ?
C2 N3 1.460(2) . ?
N3 C3 1.459(2) . ?
C4 C5 1.385(3) . ?
C4 C9 1.387(3) . ?
C5 C6 1.396(3) . ?
C6 C7 1.386(5) . ?
C7 C8 1.376(5) . ?
C8 C9 1.395(3) . ?

loop_
_cod_related_entry_id
_cod_related_entry_database
_cod_related_entry_code
1 ChemSpider 30653677
